data_4518511
loop_
_publ_author_name
'Massie, Allyssa A.'
'Schremmer, Claudia'
'R\"uter, Isabelle'
'Dechert, Sebastian'
'Siewert, Inke'
'Meyer, Franc'

_publ_section_title
;
 Selective Electrocatalytic CO2 Reduction to CO by an NHC-Based
 Organometallic Heme Analogue
;
_journal_name_full 'ACS Catalysis'
_journal_page_first 3257
_journal_page_last 3267
_journal_paper_doi 10.1021/acscatal.0c04518
_journal_year 2021
_chemical_formula_moiety 'C29 H39 Fe N9 O 2+, 2(C F3 O3 S -), C2 H3 N'
_chemical_formula_sum 'C33 H42 F6 Fe N10 O7 S2'
_chemical_formula_weight 924.73
_space_group_crystal_system monoclinic
_space_group_IT_number 15
_space_group_name_Hall '-C 2yc'
_space_group_name_H-M_alt 'C 1 2/c 1'
_atom_sites_solution_hydrogens geom
_audit_creation_method SHELXL-2018/3
_cell_angle_alpha 90
_cell_angle_beta 125.760(14)
_cell_angle_gamma 90
_cell_formula_units_Z 4
_cell_length_a 24.072(5)
_cell_length_b 14.465(4)
_cell_length_c 15.452(4)
_cell_measurement_reflns_used 31110
_cell_measurement_temperature 295(2)
_cell_measurement_theta_max 26.966
_cell_measurement_theta_min 1.752
_cell_volume 4366(2)
_computing_cell_refinement 'X-AREA (Stoe & Cie, 2015)'
_computing_data_collection 'X-AREA (Stoe & Cie, 2015)'
_computing_data_reduction 'X-AREA (Stoe & Cie, 2015)'
_computing_molecular_graphics 'DIAMOND (Brandenburg, 2012)'
_computing_publication_material 'SHELXL-2018/3 (Sheldrick, 2018)'
_computing_structure_refinement 'SHELXL-2018/3 (Sheldrick, 2018)'
_computing_structure_solution 'SHELXT-2018/2 (Sheldrick, 2018)'
_diffrn_ambient_temperature 295(2)
_diffrn_measured_fraction_theta_full 0.999
_diffrn_measured_fraction_theta_max 0.984
_diffrn_measurement_device_type 'Stoe IPDS II'
_diffrn_measurement_method \w
_diffrn_radiation_type MoK\a
_diffrn_radiation_wavelength 0.71073
_diffrn_reflns_av_R_equivalents 0.0561
_diffrn_reflns_av_unetI/netI 0.0288
_diffrn_reflns_Laue_measured_fraction_full 0.999
_diffrn_reflns_Laue_measured_fraction_max 0.984
_diffrn_reflns_limit_h_max 28
_diffrn_reflns_limit_h_min -30
_diffrn_reflns_limit_k_max 18
_diffrn_reflns_limit_k_min -18
_diffrn_reflns_limit_l_max 19
_diffrn_reflns_limit_l_min -19
_diffrn_reflns_number 31110
_diffrn_reflns_point_group_measured_fraction_full 0.999
_diffrn_reflns_point_group_measured_fraction_max 0.984
_diffrn_reflns_theta_full 25.242
_diffrn_reflns_theta_max 26.966
_diffrn_reflns_theta_min 1.752
_diffrn_source 'fine-focus sealed tube'
_exptl_absorpt_coefficient_mu 0.521
_exptl_absorpt_correction_T_max 0.5745
_exptl_absorpt_correction_T_min 0.2823
_exptl_absorpt_correction_type numerical
_exptl_absorpt_process_details 'X-RED (Stoe & Cie, 2015)'
_exptl_crystal_colour yellow
_exptl_crystal_density_diffrn 1.407
_exptl_crystal_description block
_exptl_crystal_F_000 1912
_exptl_crystal_size_max 0.500
_exptl_crystal_size_mid 0.480
_exptl_crystal_size_min 0.360
_refine_diff_density_max 0.753
_refine_diff_density_min -0.312
_refine_diff_density_rms 0.096
_refine_ls_extinction_method none
_refine_ls_goodness_of_fit_ref 1.067
_refine_ls_hydrogen_treatment constr
_refine_ls_matrix_type full
_refine_ls_number_parameters 312
_refine_ls_number_reflns 4666
_refine_ls_number_restraints 125
_refine_ls_restrained_S_all 1.080
_refine_ls_R_factor_all 0.0764
_refine_ls_R_factor_gt 0.0595
_refine_ls_shift/su_max 0.000
_refine_ls_shift/su_mean 0.000
_refine_ls_structure_factor_coef Fsqd
_refine_ls_weighting_details 'w=1/[\s^2^(Fo^2^)+(0.1400P)^2^+0.5286P] where P=(Fo^2^+2Fc^2^)/3'
_refine_ls_weighting_scheme calc
_refine_ls_wR_factor_gt 0.1811
_refine_ls_wR_factor_ref 0.1967
_reflns_Friedel_coverage 0.000
_reflns_number_gt 3510
_reflns_number_total 4666
_reflns_threshold_expression 'I > 2\s(I)'
_cod_data_source_file cs0c04518_si_002.cif
_cod_data_source_block 1CO-aam5
_cod_original_sg_symbol_H-M 'C 2/c'
_cod_database_code 4518511
_shelx_shelxl_version_number 2018/3
_shelx_space_group_comment
;
The symmetry employed for this shelxl refinement is uniquely defined
by the following loop, which should always be used as a source of
symmetry information in preference to the above space-group names.
They are only intended as comments.
;
_shelx_estimated_absorpt_t_min 0.781
_shelx_estimated_absorpt_t_max 0.834

loop_
_space_group_symop_operation_xyz
'x, y, z'
'-x, y, -z+1/2'
'x+1/2, y+1/2, z'
'-x+1/2, y+1/2, -z+1/2'
'-x, -y, -z'
'x, -y, z-1/2'
'-x+1/2, -y+1/2, -z'
'x+1/2, -y+1/2, z-1/2'

loop_
_atom_site_label
_atom_site_type_symbol
_atom_site_fract_x
_atom_site_fract_y
_atom_site_fract_z
_atom_site_U_iso_or_equiv
_atom_site_adp_type
_atom_site_occupancy
_atom_site_site_symmetry_order
_atom_site_calc_flag
_atom_site_refinement_flags_posn
_atom_site_refinement_flags_adp
_atom_site_refinement_flags_occupancy
_atom_site_disorder_assembly
_atom_site_disorder_group
Fe1 Fe 0.500000 0.84320(4) 0.250000 0.0458(2) Uani 1 2 d S T P . .
O1 O 0.500000 1.0402(2) 0.250000 0.0820(10) Uani 1 2 d S T P . .
N1 N 0.66006(12) 0.86713(17) 0.41616(19) 0.0529(6) Uani 1 1 d . . . . .
N2 N 0.61088(11) 0.79848(16) 0.47655(19) 0.0491(5) Uani 1 1 d . . . . .
N3 N 0.50056(11) 0.80868(15) 0.43961(18) 0.0494(5) Uani 1 1 d . . . . .
N4 N 0.41973(12) 0.90211(16) 0.3375(2) 0.0535(6) Uani 1 1 d . . . . .
N5 N 0.500000 0.7060(2) 0.250000 0.0540(8) Uani 1 2 d S T P . .
C1 C 0.59736(13) 0.83647(18) 0.3851(2) 0.0486(6) Uani 1 1 d . . . . .
C2 C 0.71116(15) 0.8491(2) 0.5251(2) 0.0563(7) Uani 1 1 d . . . . .
C3 C 0.67967(14) 0.8065(2) 0.5632(2) 0.0535(7) Uani 1 1 d . . . . .
C4 C 0.78433(17) 0.8742(3) 0.5804(3) 0.0761(10) Uani 1 1 d . . . . .
H4A H 0.811720 0.839464 0.645460 0.114 Uiso 1 1 calc R U . . .
H4B H 0.790170 0.939043 0.596504 0.114 Uiso 1 1 calc R U . . .
H4C H 0.798404 0.860186 0.535192 0.114 Uiso 1 1 calc R U . . .
C5 C 0.70729(17) 0.7774(2) 0.6730(2) 0.0661(8) Uani 1 1 d . . . . .
H5A H 0.755817 0.787792 0.718395 0.099 Uiso 1 1 calc R U . . .
H5B H 0.698137 0.712862 0.673372 0.099 Uiso 1 1 calc R U . . .
H5C H 0.685857 0.812630 0.698646 0.099 Uiso 1 1 calc R U . . .
C6 C 0.56025(14) 0.7504(2) 0.4825(2) 0.0513(6) Uani 1 1 d . . . . .
H6A H 0.547098 0.693314 0.442102 0.062 Uiso 1 1 calc R U . . .
H6B H 0.579616 0.735100 0.556103 0.062 Uiso 1 1 calc R U . . .
C7 C 0.46871(14) 0.84901(18) 0.3441(2) 0.0486(6) Uani 1 1 d . . . . .
C8 C 0.47337(16) 0.8357(2) 0.4952(2) 0.0561(7) Uani 1 1 d . . . . .
C9 C 0.42185(16) 0.8942(2) 0.4294(3) 0.0587(7) Uani 1 1 d . . . . .
C10 C 0.5003(2) 0.7998(3) 0.6036(3) 0.0709(9) Uani 1 1 d . . . . .
H10A H 0.470042 0.817690 0.622095 0.106 Uiso 1 1 calc R U . . .
H10B H 0.544977 0.825013 0.654642 0.106 Uiso 1 1 calc R U . . .
H10C H 0.503083 0.733595 0.603690 0.106 Uiso 1 1 calc R U . . .
C11 C 0.3748(2) 0.9455(3) 0.4463(3) 0.0860(12) Uani 1 1 d . . . . .
H11A H 0.385257 0.929563 0.514631 0.129 Uiso 1 1 calc R U . . .
H11B H 0.328230 0.929031 0.391333 0.129 Uiso 1 1 calc R U . . .
H11C H 0.380735 1.010851 0.443662 0.129 Uiso 1 1 calc R U . . .
C12 C 0.500000 0.9619(3) 0.250000 0.0543(9) Uani 1 2 d S T P . .
C13 C 0.68154(17) 0.9044(3) 0.3511(3) 0.0693(9) Uani 1 1 d . . . . .
H13A H 0.696388 0.853054 0.328916 0.083 Uiso 1 1 calc R U . . .
H13B H 0.721054 0.943794 0.396429 0.083 Uiso 1 1 calc R U . . .
C14 C 0.37042(16) 0.9586(2) 0.2463(3) 0.0606(7) Uani 1 1 d . . . . .
H14A H 0.394910 0.998694 0.228949 0.073 Uiso 1 1 calc R U . . .
H14B H 0.346689 0.997608 0.265981 0.073 Uiso 1 1 calc R U . . .
C15 C 0.500000 0.6283(3) 0.250000 0.0648(11) Uani 1 2 d S T P . .
C16 C 0.500000 0.5283(4) 0.250000 0.129(3) Uani 1 2 d S T P . .
H16A H 0.523392 0.506218 0.321856 0.193 Uiso 0.5 1 calc R U P . .
H16B H 0.522943 0.506218 0.219998 0.193 Uiso 0.5 1 calc R U P . .
H16C H 0.453665 0.506218 0.208146 0.193 Uiso 0.5 1 calc R U P . .
N11 N 0.6598(5) 0.8197(8) 0.8742(7) 0.111(3) Uani 0.5 1 d . . P . .
C31 C 0.6653(4) 0.7472(7) 0.8795(6) 0.077(2) Uani 0.5 1 d . . P . .
C32 C 0.6808(6) 0.6450(7) 0.8897(8) 0.111(3) Uani 0.5 1 d . . P . .
H32A H 0.729430 0.635735 0.935938 0.167 Uiso 0.5 1 calc R U P . .
H32B H 0.662912 0.619711 0.820638 0.167 Uiso 0.5 1 calc R U P . .
H32C H 0.659852 0.614566 0.919115 0.167 Uiso 0.5 1 calc R U P . .
S1A S 0.35091(7) 0.48283(10) 0.37576(10) 0.0676(4) Uani 0.879(4) 1 d D . P A 1
O11A O 0.28195(15) 0.5068(3) 0.2884(3) 0.0995(13) Uani 0.879(4) 1 d D . P A 1
O12A O 0.3577(3) 0.4511(4) 0.4687(5) 0.1153(17) Uani 0.879(4) 1 d D . P A 1
O13A O 0.3893(2) 0.4303(3) 0.3485(3) 0.1034(12) Uani 0.879(4) 1 d D . P A 1
C21A C 0.3956(2) 0.5922(3) 0.4178(4) 0.0814(12) Uani 0.879(4) 1 d D . P A 1
F11A F 0.3632(2) 0.6543(3) 0.4339(4) 0.1395(16) Uani 0.879(4) 1 d D . P A 1
F12A F 0.4583(3) 0.5846(7) 0.5029(4) 0.1316(13) Uani 0.879(4) 1 d D . P A 1
F13A F 0.3991(3) 0.6304(4) 0.3443(3) 0.1394(17) Uani 0.879(4) 1 d D . P A 1
S1B S 0.3364(5) 0.5090(8) 0.3864(9) 0.0676(4) Uani 0.121(4) 1 d D . P A 2
O11B O 0.2982(13) 0.489(3) 0.2767(16) 0.0995(13) Uani 0.121(4) 1 d D . P A 2
O12B O 0.3003(14) 0.5698(16) 0.412(2) 0.1153(17) Uani 0.121(4) 1 d D . P A 2
O13B O 0.373(2) 0.443(2) 0.471(3) 0.1034(12) Uani 0.121(4) 1 d D . P A 2
C21B C 0.4019(12) 0.5831(18) 0.402(2) 0.0814(12) Uani 0.121(4) 1 d D . P A 2
F11B F 0.3735(18) 0.6651(16) 0.372(4) 0.1395(16) Uani 0.121(4) 1 d D . P A 2
F12B F 0.4590(18) 0.584(5) 0.495(3) 0.1316(13) Uani 0.121(4) 1 d D . P A 2
F13B F 0.4149(16) 0.568(2) 0.331(2) 0.1394(17) Uani 0.121(4) 1 d D . P A 2

loop_
_atom_site_aniso_label
_atom_site_aniso_U_11
_atom_site_aniso_U_22
_atom_site_aniso_U_33
_atom_site_aniso_U_23
_atom_site_aniso_U_13
_atom_site_aniso_U_12
Fe1 0.0414(3) 0.0418(3) 0.0594(4) 0.000 0.0324(3) 0.000
O1 0.099(3) 0.0409(17) 0.130(3) 0.000 0.081(3) 0.000
N1 0.0449(12) 0.0572(13) 0.0598(14) -0.0061(10) 0.0324(11) -0.0066(10)
N2 0.0449(12) 0.0448(12) 0.0592(13) -0.0019(10) 0.0313(11) -0.0012(9)
N3 0.0490(12) 0.0452(12) 0.0620(14) 0.0007(10) 0.0370(11) 0.0027(10)
N4 0.0490(12) 0.0519(13) 0.0651(14) -0.0027(11) 0.0364(12) 0.0061(10)
N5 0.0469(17) 0.052(2) 0.063(2) 0.000 0.0326(16) 0.000
C1 0.0429(13) 0.0435(13) 0.0623(17) -0.0042(11) 0.0323(13) -0.0013(10)
C2 0.0474(15) 0.0582(17) 0.0610(17) -0.0103(13) 0.0303(14) -0.0068(12)
C3 0.0490(15) 0.0497(15) 0.0576(16) -0.0078(12) 0.0289(13) 0.0002(12)
C4 0.0502(18) 0.098(3) 0.072(2) -0.0113(19) 0.0309(17) -0.0174(17)
C5 0.0580(18) 0.071(2) 0.0596(18) -0.0049(15) 0.0290(15) -0.0066(15)
C6 0.0477(14) 0.0479(14) 0.0632(17) 0.0025(12) 0.0352(13) 0.0023(11)
C7 0.0463(14) 0.0425(13) 0.0646(16) -0.0019(12) 0.0366(13) 0.0004(11)
C8 0.0588(17) 0.0577(17) 0.0634(17) -0.0083(13) 0.0423(15) -0.0038(13)
C9 0.0564(16) 0.0612(17) 0.0692(18) -0.0085(14) 0.0428(15) 0.0039(13)
C10 0.078(2) 0.079(2) 0.070(2) -0.0042(17) 0.0514(19) 0.0043(18)
C11 0.084(3) 0.108(3) 0.082(2) -0.001(2) 0.058(2) 0.030(2)
C12 0.056(2) 0.052(2) 0.064(2) 0.000 0.040(2) 0.000
C13 0.0536(17) 0.088(2) 0.074(2) -0.0003(17) 0.0414(16) -0.0108(16)
C14 0.0550(16) 0.0563(17) 0.077(2) 0.0036(14) 0.0420(16) 0.0154(13)
C15 0.073(3) 0.048(2) 0.061(3) 0.000 0.032(2) 0.000
C16 0.193(9) 0.045(3) 0.118(5) 0.000 0.073(6) 0.000
N11 0.119(7) 0.131(7) 0.094(5) 0.049(5) 0.068(5) 0.064(6)
C31 0.064(4) 0.114(7) 0.048(4) 0.004(4) 0.030(3) 0.012(4)
C32 0.132(9) 0.102(7) 0.095(6) -0.027(5) 0.063(7) -0.027(6)
S1A 0.0527(6) 0.0648(7) 0.0777(6) 0.0072(5) 0.0339(5) -0.0079(5)
O11A 0.0458(18) 0.101(3) 0.111(2) 0.0099(19) 0.0230(16) -0.0124(17)
O12A 0.121(4) 0.121(3) 0.119(3) 0.045(2) 0.079(3) 0.003(3)
O13A 0.093(2) 0.106(3) 0.113(3) -0.032(2) 0.061(2) -0.0105(19)
C21A 0.063(2) 0.077(2) 0.074(3) 0.0034(19) 0.0227(18) -0.0131(18)
F11A 0.124(3) 0.090(2) 0.185(4) -0.024(2) 0.079(3) 0.0101(18)
F12A 0.0773(16) 0.114(2) 0.112(2) -0.0103(18) 0.0035(15) -0.0174(14)
F13A 0.157(3) 0.130(3) 0.116(2) 0.004(3) 0.071(2) -0.077(3)
S1B 0.0527(6) 0.0648(7) 0.0777(6) 0.0072(5) 0.0339(5) -0.0079(5)
O11B 0.0458(18) 0.101(3) 0.111(2) 0.0099(19) 0.0230(16) -0.0124(17)
O12B 0.121(4) 0.121(3) 0.119(3) 0.045(2) 0.079(3) 0.003(3)
O13B 0.093(2) 0.106(3) 0.113(3) -0.032(2) 0.061(2) -0.0105(19)
C21B 0.063(2) 0.077(2) 0.074(3) 0.0034(19) 0.0227(18) -0.0131(18)
F11B 0.124(3) 0.090(2) 0.185(4) -0.024(2) 0.079(3) 0.0101(18)
F12B 0.0773(16) 0.114(2) 0.112(2) -0.0103(18) 0.0035(15) -0.0174(14)
F13B 0.157(3) 0.130(3) 0.116(2) 0.004(3) 0.071(2) -0.077(3)

loop_
_atom_type_symbol
_atom_type_description
_atom_type_scat_dispersion_real
_atom_type_scat_dispersion_imag
_atom_type_scat_source
C C 0.0033 0.0016 'International Tables Vol C Tables 4.2.6.8 and 6.1.1.4'
H H 0.0000 0.0000 'International Tables Vol C Tables 4.2.6.8 and 6.1.1.4'
N N 0.0061 0.0033 'International Tables Vol C Tables 4.2.6.8 and 6.1.1.4'
O O 0.0106 0.0060 'International Tables Vol C Tables 4.2.6.8 and 6.1.1.4'
F F 0.0171 0.0103 'International Tables Vol C Tables 4.2.6.8 and 6.1.1.4'
S S 0.1246 0.1234 'International Tables Vol C Tables 4.2.6.8 and 6.1.1.4'
Fe Fe 0.3463 0.8444 'International Tables Vol C Tables 4.2.6.8 and 6.1.1.4'

loop_
_geom_angle_atom_site_label_1
_geom_angle_atom_site_label_2
_geom_angle_atom_site_label_3
_geom_angle
_geom_angle_site_symmetry_1
_geom_angle_site_symmetry_3
_geom_angle_publ_flag
C12 Fe1 N5 180.0 . . ?
C12 Fe1 C7 87.58(8) . 2_655 ?
N5 Fe1 C7 92.42(8) . 2_655 ?
C12 Fe1 C7 87.58(8) . . ?
N5 Fe1 C7 92.42(8) . . ?
C7 Fe1 C7 175.16(15) 2_655 . ?
C12 Fe1 C1 92.74(7) . 2_655 ?
N5 Fe1 C1 87.26(7) . 2_655 ?
C7 Fe1 C1 87.31(12) 2_655 2_655 ?
C7 Fe1 C1 92.92(12) . 2_655 ?
C12 Fe1 C1 92.74(7) . . ?
N5 Fe1 C1 87.26(7) . . ?
C7 Fe1 C1 92.92(12) 2_655 . ?
C7 Fe1 C1 87.32(12) . . ?
C1 Fe1 C1 174.52(15) 2_655 . ?
C1 N1 C2 111.9(2) . . ?
C1 N1 C13 129.5(3) . . ?
C2 N1 C13 118.1(2) . . ?
C1 N2 C3 112.9(2) . . ?
C1 N2 C6 123.8(2) . . ?
C3 N2 C6 123.2(2) . . ?
C7 N3 C8 112.5(2) . . ?
C7 N3 C6 122.3(2) . . ?
C8 N3 C6 125.0(2) . . ?
C7 N4 C9 111.3(2) . . ?
C7 N4 C14 124.9(2) . . ?
C9 N4 C14 123.8(2) . . ?
C15 N5 Fe1 180.0 . . ?
N1 C1 N2 102.8(2) . . ?
N1 C1 Fe1 136.0(2) . . ?
N2 C1 Fe1 121.04(19) . . ?
C3 C2 N1 106.5(3) . . ?
C3 C2 C4 129.7(3) . . ?
N1 C2 C4 123.7(3) . . ?
C2 C3 N2 105.8(3) . . ?
C2 C3 C5 129.9(3) . . ?
N2 C3 C5 124.2(3) . . ?
N3 C6 N2 109.7(2) . . ?
N3 C7 N4 104.0(2) . . ?
N3 C7 Fe1 124.77(19) . . ?
N4 C7 Fe1 130.5(2) . . ?
C9 C8 N3 105.3(3) . . ?
C9 C8 C10 132.1(3) . . ?
N3 C8 C10 122.5(3) . . ?
C8 C9 N4 106.9(2) . . ?
C8 C9 C11 129.4(3) . . ?
N4 C9 C11 123.7(3) . . ?
O1 C12 Fe1 180.0 . . ?
N1 C13 C14 117.2(3) . 2_655 ?
N4 C14 C13 114.2(3) . 2_655 ?
N5 C15 C16 180.0 . . ?
N11 C31 C32 173.9(11) . . ?
O12A S1A O13A 114.3(3) . . ?
O12A S1A O11A 114.4(3) . . ?
O13A S1A O11A 116.0(3) . . ?
O12A S1A C21A 103.1(3) . . ?
O13A S1A C21A 102.6(3) . . ?
O11A S1A C21A 104.1(3) . . ?
F12A C21A F11A 109.5(6) . . ?
F12A C21A F13A 106.7(5) . . ?
F11A C21A F13A 102.9(5) . . ?
F12A C21A S1A 112.6(5) . . ?
F11A C21A S1A 111.9(4) . . ?
F13A C21A S1A 112.7(4) . . ?
O11B S1B O13B 125(2) . . ?
O11B S1B O12B 112.5(18) . . ?
O13B S1B O12B 107.5(18) . . ?
O11B S1B C21B 100.9(15) . . ?
O13B S1B C21B 104.7(18) . . ?
O12B S1B C21B 102.8(14) . . ?
F12B C21B F11B 112(3) . . ?
F12B C21B F13B 108(3) . . ?
F11B C21B F13B 101(2) . . ?
F12B C21B S1B 116(2) . . ?
F11B C21B S1B 104.7(19) . . ?
F13B C21B S1B 113.7(17) . . ?

loop_
_geom_bond_atom_site_label_1
_geom_bond_atom_site_label_2
_geom_bond_distance
_geom_bond_site_symmetry_2
_geom_bond_publ_flag
Fe1 C12 1.717(4) . ?
Fe1 N5 1.984(4) . ?
Fe1 C7 1.992(3) 2_655 ?
Fe1 C7 1.992(3) . ?
Fe1 C1 2.035(3) 2_655 ?
Fe1 C1 2.035(3) . ?
O1 C12 1.133(5) . ?
N1 C1 1.363(3) . ?
N1 C2 1.412(4) . ?
N1 C13 1.475(4) . ?
N2 C1 1.366(4) . ?
N2 C3 1.399(4) . ?
N2 C6 1.452(4) . ?
N3 C7 1.336(4) . ?
N3 C8 1.406(4) . ?
N3 C6 1.449(3) . ?
N4 C7 1.360(3) . ?
N4 C9 1.395(4) . ?
N4 C14 1.451(4) . ?
N5 C15 1.124(6) . ?
C2 C3 1.350(4) . ?
C2 C4 1.485(4) . ?
C3 C5 1.477(4) . ?
C8 C9 1.348(4) . ?
C8 C10 1.491(5) . ?
C9 C11 1.499(4) . ?
C13 C14 1.498(5) 2_655 ?
C15 C16 1.446(7) . ?
N11 C31 1.054(12) . ?
C31 C32 1.510(14) . ?
S1A O12A 1.423(5) . ?
S1A O13A 1.436(4) . ?
S1A O11A 1.442(3) . ?
S1A C21A 1.807(5) . ?
C21A F12A 1.304(5) . ?
C21A F11A 1.307(6) . ?
C21A F13A 1.309(6) . ?
S1B O11B 1.409(17) . ?
S1B O13B 1.432(18) . ?
S1B O12B 1.443(17) . ?
S1B C21B 1.802(16) . ?
C21B F12B 1.288(17) . ?
C21B F11B 1.310(19) . ?
C21B F13B 1.316(19) . ?
